data_4121586
loop_
_publ_author_name
'Howell, Jennifer M.'
'Liu, Wei'
'Young, Andrew J.'
'White, M. Christina'

_publ_contact_author
; 
Danielle L. Gray 
University of Illinois 
School of Chemical Sciences, Box 59-1 
505 South Mathews Avenue 
Urbana, Illinois  61801 
USA 
;
_publ_section_title
;
 General Allylic C-H Alkylation with Tertiary Nucleophiles.
;
_journal_issue 15
_journal_name_full 'Journal of the American Chemical Society'
_journal_page_first 5750
_journal_paper_doi 10.1021/ja500726e
_journal_volume 136
_journal_year 2014
_chemical_absolute_configuration ad
_chemical_formula_moiety 'C21 H23 N O8 S'
_chemical_formula_sum 'C21 H23 N O8 S'
_chemical_formula_weight 449.46
_chemical_name_systematic
; 
? 
;
_space_group_IT_number 4
_symmetry_cell_setting monoclinic
_symmetry_space_group_name_Hall 'P 2yb'
_symmetry_space_group_name_H-M 'P 1 21 1'
_atom_sites_solution_hydrogens geom
_atom_sites_solution_primary direct
_atom_sites_solution_secondary difmap
_audit_creation_method SHELXL-97
_audit_update_record
; 
? 
;
_cell_angle_alpha 90.00
_cell_angle_beta 111.0770(10)
_cell_angle_gamma 90.00
_cell_formula_units_Z 4
_cell_length_a 10.8507(3)
_cell_length_b 16.7356(5)
_cell_length_c 12.5660(4)
_cell_measurement_reflns_used 9290
_cell_measurement_temperature 183(2)
_cell_measurement_theta_max 66.68
_cell_measurement_theta_min 2.64
_cell_volume 2129.23(11)
_computing_cell_refinement 'SAINT V7.68A (Bruker, 2005)'
_computing_data_collection 'APEX2 V2010.11-3 (Bruker, 2010)'
_computing_data_reduction
; 
SAINT V7.68A, XPREP V2005/2, SADABS V2008/2, TWINABS V2008/2 
(Bruker, 2005 & 2008) 
;
_computing_molecular_graphics
; 
SHELXTL V6.12 (Bruker, 2005), CrystalMaker v2.1.3 (CrystalMaker, 1994) 
;
_computing_publication_material 'XCIF V6.12 (Bruker, 2005)'
_computing_structure_refinement 'SHELXTL V6.12 (Bruker, 2005)'
_computing_structure_solution 'SHELXTL V6.12 (Bruker, 2005)'
_diffrn_ambient_temperature 183(2)
_diffrn_measured_fraction_theta_full 0.978
_diffrn_measured_fraction_theta_max 0.978
_diffrn_measurement_device 'Bruker Kappa/ApexII CCD'
_diffrn_measurement_method 'profile data from \f and \w scans'
_diffrn_radiation_monochromator graphite
_diffrn_radiation_source 'fine-focus sealed tube'
_diffrn_radiation_type CuK\a
_diffrn_radiation_wavelength 1.54178
_diffrn_radiation_wavelength_id cc25aas
_diffrn_reflns_av_R_equivalents 0.0420
_diffrn_reflns_av_sigmaI/netI 0.0367
_diffrn_reflns_limit_h_max 10
_diffrn_reflns_limit_h_min -12
_diffrn_reflns_limit_k_max 19
_diffrn_reflns_limit_k_min -19
_diffrn_reflns_limit_l_max 14
_diffrn_reflns_limit_l_min -13
_diffrn_reflns_number 26142
_diffrn_reflns_theta_full 67.59
_diffrn_reflns_theta_max 67.59
_diffrn_reflns_theta_min 3.77
_exptl_absorpt_coefficient_mu 1.781
_exptl_absorpt_correction_T_max 0.7501
_exptl_absorpt_correction_T_min 0.5054
_exptl_absorpt_correction_type integration
_exptl_absorpt_process_details 'SHELXTL/XPREP V2005/2 (Bruker, 2005)'
_exptl_crystal_colour colourless
_exptl_crystal_density_diffrn 1.402
_exptl_crystal_density_method 'not measured'
_exptl_crystal_description prism
_exptl_crystal_F_000 944
_exptl_crystal_id cc25aas
_exptl_crystal_preparation
; 
The data crystal was mounted using oil (Parantone-N, Exxon) to a 
0.3 mm cryo-loop (Hampton Research) with the (-4 4 3) scattering 
planes roughly normal to the spindle axis. 
;
_exptl_crystal_size_max 0.569
_exptl_crystal_size_mid 0.493
_exptl_crystal_size_min 0.219
_refine_diff_density_max 0.353
_refine_diff_density_min -0.286
_refine_diff_density_rms 0.043
_refine_ls_abs_structure_details 'Flack (1983),  3465 Friedels'
_refine_ls_abs_structure_Flack 0.026(9)
_refine_ls_extinction_method none
_refine_ls_goodness_of_fit_ref 1.065
_refine_ls_hydrogen_treatment noref
_refine_ls_matrix_type full
_refine_ls_number_parameters 687
_refine_ls_number_reflns 7347
_refine_ls_number_restraints 394
_refine_ls_restrained_S_all 1.052
_refine_ls_R_factor_all 0.0296
_refine_ls_R_factor_gt 0.0291
_refine_ls_shift/su_max 0.032
_refine_ls_shift/su_mean 0.001
_refine_ls_structure_factor_coef Fsqd
_refine_ls_weighting_details 'calc w=1/[\s^2^(Fo^2^)+(0.0424P)^2^+0.2814P] where P=(Fo^2^+2Fc^2^)/3'
_refine_ls_weighting_scheme calc
_refine_ls_wR_factor_gt 0.0751
_refine_ls_wR_factor_ref 0.0756
_reflns_number_gt 7204
_reflns_number_total 7347
_reflns_threshold_expression >2sigma(I)
_cod_data_source_file ja500726e_si_003.cif
_cod_data_source_block cc25aas
_cod_depositor_comments
;
The following automatic conversions were performed:

'_symmetry_cell_setting' value 'Monoclinic' changed to 'monoclinic'
according to
/usr/data/users/saulius/automatic-downloads/rss-feeds/ACS/lib/dictionaries/cif_core.dic
dictionary named 'cif_core.dic' version 2.4.2 from 2011-04-26.

Automatic conversion script
Id: cif_fix_values 2281 2013-09-26 08:29:07Z andrius 

 Adding full bibliography for 4121585--4121586.cif.
;
_cod_original_sg_symbol_H-M P2(1)
_cod_database_code 4121586
_refine_ls_abs_structure_hooft 0.021(6)

loop_
_symmetry_equiv_pos_as_xyz
'x, y, z'
'-x, y+1/2, -z'

loop_
_atom_site_label
_atom_site_type_symbol
_atom_site_fract_x
_atom_site_fract_y
_atom_site_fract_z
_atom_site_U_iso_or_equiv
_atom_site_adp_type
_atom_site_occupancy
_atom_site_symmetry_multiplicity
_atom_site_calc_flag
_atom_site_refinement_flags
_atom_site_disorder_assembly
_atom_site_disorder_group
S1 S 0.22182(4) 0.09592(3) 0.89589(3) 0.03513(11) Uani 1 1 d . A .
O1 O 0.19235(16) 0.12147(14) 0.99196(13) 0.0654(6) Uani 1 1 d . . .
O2 O 0.25227(13) 0.01391(9) 0.88870(13) 0.0426(3) Uani 1 1 d . . .
O3 O 0.99406(12) -0.00502(8) 1.16599(11) 0.0363(3) Uani 1 1 d . A .
N1 N 0.3240(10) 0.2401(3) 0.9006(11) 0.0407(19) Uani 0.63(3) 1 d PDU A 1
O4 O 0.3338(14) 0.2675(6) 0.9912(6) 0.073(2) Uani 0.63(3) 1 d PDU A 1
O5 O 0.2849(16) 0.2753(8) 0.8077(8) 0.053(2) Uani 0.63(3) 1 d PDU A 1
N1B N 0.339(2) 0.2437(5) 0.8825(16) 0.049(3) Uani 0.37(3) 1 d PDU A 2
O4B O 0.264(3) 0.2657(14) 0.7908(15) 0.057(3) Uani 0.37(3) 1 d PDU A 2
O5B O 0.376(2) 0.2855(10) 0.9693(18) 0.074(5) Uani 0.37(3) 1 d PDU A 2
O6 O 0.94432(15) 0.04105(9) 1.31289(11) 0.0444(3) Uani 1 1 d . . .
O7 O 0.66850(17) -0.12041(8) 0.77411(13) 0.0460(3) Uani 1 1 d . . .
O8 O 0.75915(12) 0.00130(7) 0.79478(11) 0.0331(3) Uani 1 1 d . . .
C1 C 0.36989(18) 0.15292(10) 0.89824(16) 0.0327(4) Uani 1 1 d D . .
C2 C 0.48147(18) 0.13788(11) 1.01243(16) 0.0343(4) Uani 1 1 d . A .
H2A H 0.5478 0.1810 1.0261 0.041 Uiso 1 1 calc R . .
H2B H 0.4450 0.1403 1.0741 0.041 Uiso 1 1 calc R . .
C3 C 0.55007(17) 0.05731(10) 1.01822(14) 0.0272(3) Uani 1 1 d . . .
H3A H 0.4878 0.0134 1.0186 0.033 Uiso 1 1 calc R A .
C4 C 0.66966(18) 0.05359(11) 1.12620(14) 0.0292(3) Uani 1 1 d . A .
H4A H 0.6715 0.0832 1.1913 0.035 Uiso 1 1 calc R . .
C5 C 0.77256(16) 0.00915(10) 1.13078(14) 0.0279(3) Uani 1 1 d . . .
C6 C 0.90743(18) 0.01750(11) 1.21591(15) 0.0332(4) Uani 1 1 d . A .
C7 C 0.92318(17) -0.02136(11) 1.04328(15) 0.0318(4) Uani 1 1 d . . .
H7A H 0.9196 0.0282 0.9978 0.038 Uiso 1 1 calc R A .
C8 C 0.78397(16) -0.04342(10) 1.03853(14) 0.0263(3) Uani 1 1 d . A .
H8A H 0.7875 -0.0999 1.0655 0.032 Uiso 1 1 calc R . .
C9 C 0.66215(16) -0.03619(9) 0.92694(13) 0.0234(3) Uani 1 1 d . . .
H9A H 0.5966 -0.0766 0.9318 0.028 Uiso 1 1 calc R A .
C10 C 0.59519(16) 0.04592(9) 0.91607(13) 0.0236(3) Uani 1 1 d . A .
H10A H 0.6619 0.0881 0.9197 0.028 Uiso 1 1 calc R . .
C11 C 0.47841(17) 0.05515(10) 0.80354(13) 0.0268(3) Uani 1 1 d . . .
H11A H 0.5100 0.0495 0.7391 0.032 Uiso 1 1 calc R A .
H11B H 0.4135 0.0121 0.7970 0.032 Uiso 1 1 calc R . .
C12 C 0.41113(18) 0.13615(11) 0.79586(15) 0.0312(4) Uani 1 1 d . A .
H12A H 0.3319 0.1380 0.7252 0.037 Uiso 1 1 calc R . .
H12B H 0.4723 0.1787 0.7909 0.037 Uiso 1 1 calc R . .
C13 C 0.09145(18) 0.12417(11) 0.77024(16) 0.0322(4) Uani 1 1 d . . .
C14 C 0.08225(18) 0.08791(11) 0.66887(15) 0.0339(4) Uani 1 1 d . A .
H14A H 0.1465 0.0501 0.6665 0.041 Uiso 1 1 calc R . .
C15 C -0.0222(2) 0.10783(14) 0.57122(16) 0.0446(5) Uani 1 1 d . . .
H15A H -0.0299 0.0839 0.5006 0.054 Uiso 1 1 calc R A .
C16 C -0.1154(2) 0.16216(14) 0.57560(19) 0.0509(6) Uani 1 1 d . A .
H16A H -0.1859 0.1765 0.5076 0.061 Uiso 1 1 calc R . .
C17 C -0.1073(2) 0.19615(14) 0.6784(2) 0.0560(6) Uani 1 1 d . . .
H17A H -0.1739 0.2321 0.6812 0.067 Uiso 1 1 calc R A .
C18 C -0.0026(2) 0.17787(13) 0.7769(2) 0.0457(5) Uani 1 1 d . A .
H18A H 0.0048 0.2016 0.8476 0.055 Uiso 1 1 calc R . .
C19 C 0.9980(2) -0.08578(15) 1.0084(2) 0.0511(5) Uani 1 1 d . A .
H19A H 1.0860 -0.0660 1.0166 0.077 Uiso 1 1 calc R . .
H19B H 0.9500 -0.1005 0.9286 0.077 Uiso 1 1 calc R . .
H19C H 1.0068 -0.1328 1.0571 0.077 Uiso 1 1 calc R . .
C20 C 0.69533(16) -0.05767(10) 0.82361(14) 0.0261(3) Uani 1 1 d . A .
C21 C 0.7974(2) -0.01309(13) 0.69758(19) 0.0455(5) Uani 1 1 d . . .
H21A H 0.8162 0.0380 0.6683 0.068 Uiso 1 1 calc R . .
H21B H 0.7254 -0.0403 0.6378 0.068 Uiso 1 1 calc R . .
H21C H 0.8767 -0.0467 0.7207 0.068 Uiso 1 1 calc R . .
S2 S 0.57457(4) 0.59776(3) 0.53104(3) 0.03129(10) Uani 1 1 d D . .
O9 O 0.44939(14) 0.60890(9) 0.44140(11) 0.0458(3) Uani 1 1 d . C .
O10 O 0.68875(14) 0.58091(8) 0.50319(12) 0.0424(3) Uani 1 1 d . C .
O11 O 1.25761(13) 0.79572(8) 0.95979(11) 0.0373(3) Uani 1 1 d . C .
O12 O 0.40727(14) 0.76187(11) 0.56907(14) 0.0517(4) Uani 1 1 d . C .
O13 O 0.45586(14) 0.67271(9) 0.70148(12) 0.0428(3) Uani 1 1 d . C .
O14 O 1.18654(14) 0.71717(10) 1.06961(11) 0.0459(3) Uani 1 1 d . C .
O15 O 1.0163(8) 0.9030(3) 0.6237(7) 0.0435(11) Uani 0.79(2) 1 d PDU B 1
O16 O 1.1218(7) 0.8249(3) 0.5415(5) 0.0366(9) Uani 0.79(2) 1 d PDU B 1
C41 C 1.0458(11) 0.8373(3) 0.6023(8) 0.0293(10) Uani 0.79(2) 1 d PDU B 1
C42 C 1.1578(8) 0.8949(4) 0.4909(6) 0.0524(14) Uani 0.79(2) 1 d PDU B 1
H42A H 1.2112 0.8786 0.4462 0.079 Uiso 0.79(2) 1 calc PR B 1
H42B H 1.2088 0.9317 0.5513 0.079 Uiso 0.79(2) 1 calc PR B 1
H42C H 1.0775 0.9217 0.4409 0.079 Uiso 0.79(2) 1 calc PR B 1
O15B O 0.9756(18) 0.9000(10) 0.5895(17) 0.032(3) Uani 0.21(2) 1 d PDU B 2
O16B O 1.086(2) 0.8212(10) 0.5180(17) 0.036(2) Uani 0.21(2) 1 d PDU B 2
C41B C 1.037(5) 0.8385(9) 0.599(3) 0.031(3) Uani 0.21(2) 1 d PDU B 2
C42B C 1.117(3) 0.8898(15) 0.461(2) 0.053(4) Uani 0.21(2) 1 d PDU B 2
H42D H 1.0691 0.9368 0.4722 0.079 Uiso 0.21(2) 1 calc PR B 2
H42E H 1.0896 0.8786 0.3789 0.079 Uiso 0.21(2) 1 calc PR B 2
H42F H 1.2118 0.9000 0.4924 0.079 Uiso 0.21(2) 1 calc PR B 2
N2 N 0.48033(15) 0.71191(10) 0.62845(13) 0.0335(3) Uani 1 1 d . . .
C22 C 0.61048(16) 0.69321(10) 0.61164(15) 0.0283(3) Uani 1 1 d . B .
C23 C 0.71856(16) 0.68672(10) 0.72922(14) 0.0255(3) Uani 1 1 d . . .
H23A H 0.7056 0.6368 0.7662 0.031 Uiso 1 1 calc R C .
H23B H 0.7104 0.7321 0.7768 0.031 Uiso 1 1 calc R . .
C24 C 0.85884(16) 0.68670(10) 0.72479(14) 0.0249(3) Uani 1 1 d . B .
H24A H 0.8717 0.6368 0.6863 0.030 Uiso 1 1 calc R . .
C25 C 0.95843(17) 0.68905(10) 0.84394(14) 0.0266(3) Uani 1 1 d . . .
H25A H 0.9359 0.6697 0.9057 0.032 Uiso 1 1 calc R C .
C26 C 1.07806(17) 0.71824(10) 0.86292(14) 0.0268(3) Uani 1 1 d . B .
C27 C 1.17524(17) 0.74035(11) 0.97590(16) 0.0332(4) Uani 1 1 d . . .
C28 C 1.21330(17) 0.82013(10) 0.83898(16) 0.0320(4) Uani 1 1 d . . .
H28A H 1.1565 0.8689 0.8267 0.038 Uiso 1 1 calc R C .
C29 C 1.12992(16) 0.74859(9) 0.77551(14) 0.0265(3) Uani 1 1 d . B .
H29A H 1.1924 0.7074 0.7666 0.032 Uiso 1 1 calc R . .
C30 C 1.02006(16) 0.76087(10) 0.65614(14) 0.0260(3) Uani 1 1 d D . .
H30A H 1.0267 0.7155 0.6067 0.031 Uiso 1 1 calc R B 1
C31 C 0.87900(16) 0.75979(10) 0.65842(14) 0.0265(3) Uani 1 1 d . B .
H31A H 0.8654 0.8094 0.6972 0.032 Uiso 1 1 calc R . .
C32 C 0.77726(17) 0.75831(11) 0.53690(15) 0.0329(4) Uani 1 1 d . . .
H32A H 0.7912 0.7100 0.4971 0.039 Uiso 1 1 calc R B .
H32B H 0.7900 0.8057 0.4948 0.039 Uiso 1 1 calc R . .
C33 C 0.63605(17) 0.75818(11) 0.53625(15) 0.0337(4) Uani 1 1 d . B .
H33A H 0.5740 0.7506 0.4569 0.040 Uiso 1 1 calc R . .
H33B H 0.6173 0.8110 0.5625 0.040 Uiso 1 1 calc R . .
C34 C 0.5664(11) 0.5184(9) 0.6223(14) 0.0284(16) Uani 0.55(2) 1 d PDU C 1
C35 C 0.6816(10) 0.4812(8) 0.6892(13) 0.0377(15) Uani 0.55(2) 1 d PDU C 1
H35A H 0.7647 0.4982 0.6883 0.045 Uiso 0.55(2) 1 calc PR C 1
C36 C 0.6726(11) 0.4181(5) 0.7580(7) 0.0462(16) Uani 0.55(2) 1 d PDU C 1
H36A H 0.7507 0.3916 0.8050 0.055 Uiso 0.55(2) 1 calc PR C 1
C37 C 0.5524(13) 0.3937(5) 0.7588(7) 0.0473(18) Uani 0.55(2) 1 d PDU C 1
H37A H 0.5484 0.3496 0.8051 0.057 Uiso 0.55(2) 1 calc PR C 1
C38 C 0.4375(12) 0.4317(6) 0.6938(9) 0.0410(17) Uani 0.55(2) 1 d PDU C 1
H38A H 0.3550 0.4149 0.6964 0.049 Uiso 0.55(2) 1 calc PR C 1
C39 C 0.4440(11) 0.4954(7) 0.6240(11) 0.0367(16) Uani 0.55(2) 1 d PDU C 1
H39A H 0.3660 0.5225 0.5784 0.044 Uiso 0.55(2) 1 calc PR C 1
C34B C 0.5470(14) 0.5239(12) 0.6210(18) 0.033(2) Uani 0.45(2) 1 d PDU C 2
C35B C 0.6535(13) 0.4802(11) 0.6896(17) 0.043(2) Uani 0.45(2) 1 d PDU C 2
H35B H 0.7409 0.4931 0.6952 0.052 Uiso 0.45(2) 1 calc PR C 2
C36B C 0.6293(14) 0.4163(8) 0.7506(11) 0.055(2) Uani 0.45(2) 1 d PDU C 2
H36B H 0.7006 0.3843 0.7974 0.065 Uiso 0.45(2) 1 calc PR C 2
C37B C 0.5033(15) 0.3996(6) 0.7433(10) 0.049(2) Uani 0.45(2) 1 d PDU C 2
H37B H 0.4888 0.3573 0.7879 0.059 Uiso 0.45(2) 1 calc PR C 2
C38B C 0.3971(13) 0.4423(7) 0.6733(11) 0.0396(18) Uani 0.45(2) 1 d PDU C 2
H38B H 0.3100 0.4286 0.6679 0.048 Uiso 0.45(2) 1 calc PR C 2
C39B C 0.4181(12) 0.5060(9) 0.6100(13) 0.0374(18) Uani 0.45(2) 1 d PDU C 2
H39B H 0.3461 0.5363 0.5608 0.045 Uiso 0.45(2) 1 calc PR C 2
C40 C 1.3356(2) 0.83876(13) 0.81342(19) 0.0422(4) Uani 1 1 d . C .
H40A H 1.3863 0.8807 0.8652 0.063 Uiso 1 1 calc R . .
H40B H 1.3102 0.8572 0.7344 0.063 Uiso 1 1 calc R . .
H40C H 1.3899 0.7905 0.8240 0.063 Uiso 1 1 calc R . .

loop_
_atom_site_aniso_label
_atom_site_aniso_U_11
_atom_site_aniso_U_22
_atom_site_aniso_U_33
_atom_site_aniso_U_23
_atom_site_aniso_U_13
_atom_site_aniso_U_12
S1 0.0262(2) 0.0533(3) 0.02857(19) -0.00355(19) 0.01312(15) 0.00462(19)
O1 0.0370(7) 0.1280(17) 0.0343(7) -0.0187(9) 0.0167(6) 0.0093(9)
O2 0.0317(6) 0.0418(7) 0.0551(8) 0.0136(6) 0.0167(6) -0.0002(6)
O3 0.0253(6) 0.0410(7) 0.0372(7) -0.0009(5) 0.0046(5) -0.0005(5)
N1 0.036(3) 0.026(2) 0.060(3) -0.0065(17) 0.017(2) 0.0061(16)
O4 0.099(4) 0.049(3) 0.069(2) -0.019(2) 0.028(3) 0.030(3)
O5 0.061(6) 0.025(3) 0.069(3) 0.004(3) 0.017(3) 0.005(3)
N1B 0.034(4) 0.054(5) 0.061(5) -0.020(4) 0.019(4) 0.019(4)
O4B 0.043(5) 0.031(5) 0.082(5) -0.005(4) 0.005(4) 0.002(4)
O5B 0.074(7) 0.047(5) 0.074(6) -0.031(4) -0.007(4) 0.031(4)
O6 0.0422(7) 0.0545(9) 0.0287(7) -0.0010(6) 0.0035(5) -0.0065(6)
O7 0.0685(10) 0.0314(7) 0.0497(8) -0.0135(6) 0.0353(7) -0.0077(6)
O8 0.0378(7) 0.0308(6) 0.0410(6) -0.0009(5) 0.0264(5) -0.0018(5)
C1 0.0308(9) 0.0276(9) 0.0395(9) -0.0069(7) 0.0125(8) 0.0061(7)
C2 0.0307(9) 0.0362(9) 0.0349(9) -0.0113(7) 0.0104(7) 0.0031(7)
C3 0.0275(8) 0.0288(8) 0.0280(8) -0.0048(6) 0.0133(7) -0.0016(7)
C4 0.0322(9) 0.0326(8) 0.0254(8) -0.0044(6) 0.0134(7) -0.0037(7)
C5 0.0295(8) 0.0279(8) 0.0266(8) 0.0024(6) 0.0106(6) -0.0045(7)
C6 0.0337(9) 0.0308(9) 0.0309(9) 0.0029(7) 0.0068(7) -0.0031(7)
C7 0.0237(8) 0.0333(9) 0.0357(9) -0.0012(7) 0.0075(7) 0.0002(6)
C8 0.0259(8) 0.0221(7) 0.0310(8) 0.0026(6) 0.0104(7) 0.0002(6)
C9 0.0220(7) 0.0213(7) 0.0284(8) -0.0018(6) 0.0110(6) -0.0032(6)
C10 0.0243(8) 0.0218(7) 0.0276(8) -0.0022(6) 0.0129(6) -0.0014(6)
C11 0.0291(8) 0.0284(8) 0.0262(7) -0.0011(6) 0.0141(7) 0.0010(6)
C12 0.0291(8) 0.0314(9) 0.0355(9) 0.0046(7) 0.0145(7) 0.0034(7)
C13 0.0279(8) 0.0334(9) 0.0360(9) -0.0031(7) 0.0124(7) 0.0011(7)
C14 0.0376(9) 0.0337(9) 0.0340(8) -0.0027(7) 0.0171(7) -0.0057(8)
C15 0.0493(11) 0.0513(12) 0.0319(9) 0.0047(8) 0.0129(8) -0.0168(10)
C16 0.0418(11) 0.0521(12) 0.0484(11) 0.0223(10) 0.0036(9) -0.0056(10)
C17 0.0392(12) 0.0444(12) 0.0796(17) 0.0101(11) 0.0158(11) 0.0132(9)
C18 0.0357(11) 0.0474(11) 0.0536(12) -0.0084(9) 0.0158(9) 0.0069(8)
C19 0.0319(10) 0.0587(13) 0.0606(13) -0.0101(10) 0.0140(9) 0.0106(9)
C20 0.0248(8) 0.0227(8) 0.0315(8) -0.0012(6) 0.0110(7) 0.0026(6)
C21 0.0579(13) 0.0438(11) 0.0534(11) 0.0071(9) 0.0426(11) 0.0082(9)
S2 0.0297(2) 0.0372(2) 0.02759(18) -0.00899(17) 0.01116(15) -0.00446(17)
O9 0.0419(7) 0.0562(9) 0.0319(6) -0.0076(6) 0.0043(6) -0.0046(6)
O10 0.0427(7) 0.0458(8) 0.0470(7) -0.0162(6) 0.0261(6) -0.0058(6)
O11 0.0303(6) 0.0420(7) 0.0380(7) -0.0068(5) 0.0103(5) -0.0093(5)
O12 0.0323(7) 0.0625(9) 0.0601(9) 0.0098(8) 0.0163(7) 0.0155(7)
O13 0.0394(7) 0.0487(8) 0.0506(8) -0.0021(6) 0.0286(6) -0.0015(6)
O14 0.0378(7) 0.0662(9) 0.0315(7) 0.0031(6) 0.0097(6) -0.0039(7)
O15 0.051(3) 0.0259(11) 0.070(3) 0.0023(16) 0.041(2) 0.0021(16)
O16 0.041(2) 0.0334(12) 0.048(2) 0.0094(11) 0.0318(16) 0.0032(12)
C41 0.029(2) 0.0278(16) 0.0367(16) 0.0011(14) 0.0181(15) 0.0020(13)
C42 0.059(3) 0.047(2) 0.069(3) 0.024(2) 0.044(3) 0.006(2)
O15B 0.028(6) 0.025(4) 0.051(7) 0.004(4) 0.024(5) 0.002(4)
O16B 0.048(5) 0.028(3) 0.045(5) 0.008(3) 0.031(4) 0.004(4)
C41B 0.037(5) 0.024(5) 0.042(5) 0.009(5) 0.027(4) -0.001(4)
C42B 0.069(10) 0.047(7) 0.064(8) 0.024(7) 0.049(7) -0.001(7)
N2 0.0248(7) 0.0388(8) 0.0365(8) -0.0068(7) 0.0106(6) 0.0004(6)
C22 0.0247(8) 0.0307(8) 0.0321(8) -0.0047(7) 0.0134(7) 0.0007(7)
C23 0.0256(8) 0.0277(8) 0.0257(7) -0.0043(6) 0.0123(6) -0.0039(6)
C24 0.0246(8) 0.0246(8) 0.0286(8) -0.0002(6) 0.0134(7) -0.0019(6)
C25 0.0291(8) 0.0251(8) 0.0300(8) 0.0030(6) 0.0159(7) -0.0001(6)
C26 0.0264(8) 0.0244(8) 0.0310(8) -0.0002(6) 0.0119(7) 0.0012(6)
C27 0.0239(8) 0.0400(10) 0.0365(10) -0.0040(7) 0.0120(7) 0.0017(7)
C28 0.0281(9) 0.0274(8) 0.0419(9) -0.0039(7) 0.0144(7) -0.0036(7)
C29 0.0252(8) 0.0222(8) 0.0370(9) -0.0013(6) 0.0170(7) -0.0003(6)
C30 0.0294(8) 0.0225(7) 0.0318(8) -0.0014(6) 0.0180(7) -0.0010(6)
C31 0.0269(8) 0.0256(8) 0.0303(8) 0.0005(6) 0.0144(7) -0.0009(6)
C32 0.0329(9) 0.0371(9) 0.0307(8) 0.0060(7) 0.0138(7) -0.0015(7)
C33 0.0301(9) 0.0358(9) 0.0333(9) 0.0047(7) 0.0092(7) 0.0031(7)
C34 0.029(3) 0.030(3) 0.031(2) -0.010(2) 0.016(2) -0.007(3)
C35 0.025(3) 0.035(2) 0.045(2) -0.0060(17) 0.003(3) -0.002(3)
C36 0.031(4) 0.042(2) 0.049(2) 0.0027(17) -0.007(3) -0.004(3)
C37 0.043(5) 0.040(2) 0.048(2) 0.0046(18) 0.004(3) -0.009(3)
C38 0.030(4) 0.044(3) 0.051(3) -0.002(2) 0.016(3) -0.006(3)
C39 0.029(3) 0.037(3) 0.045(3) -0.0060(19) 0.015(3) 0.004(2)
C34B 0.028(4) 0.030(3) 0.038(3) -0.013(2) 0.008(3) 0.001(3)
C35B 0.026(4) 0.044(3) 0.054(3) -0.008(2) 0.007(3) -0.009(3)
C36B 0.032(5) 0.050(3) 0.065(3) 0.001(2) -0.002(4) -0.006(4)
C37B 0.037(5) 0.047(3) 0.059(4) -0.002(3) 0.012(4) -0.010(4)
C38B 0.029(4) 0.041(3) 0.051(4) -0.014(3) 0.017(3) -0.010(3)
C39B 0.028(4) 0.040(4) 0.046(3) -0.015(2) 0.016(3) -0.008(3)
C40 0.0309(10) 0.0423(10) 0.0552(12) 0.0014(9) 0.0178(9) -0.0091(8)

loop_
_atom_type_symbol
_atom_type_description
_atom_type_scat_dispersion_real
_atom_type_scat_dispersion_imag
_atom_type_scat_source
C C 0.0181 0.0091 'International Tables Vol C Tables 4.2.6.8 and 6.1.1.4'
H H 0.0000 0.0000 'International Tables Vol C Tables 4.2.6.8 and 6.1.1.4'
N N 0.0311 0.0180 'International Tables Vol C Tables 4.2.6.8 and 6.1.1.4'
O O 0.0492 0.0322 'International Tables Vol C Tables 4.2.6.8 and 6.1.1.4'
S S 0.3331 0.5567 'International Tables Vol C Tables 4.2.6.8 and 6.1.1.4'

loop_
_exptl_crystal_face_index_h
_exptl_crystal_face_index_k
_exptl_crystal_face_index_l
_exptl_crystal_face_perp_dist
0.00 0.00 -1.00 0.0840
0.00 -2.00 -1.00 0.2240
2.00 0.00 -1.00 0.2460
-2.00 0.00 1.00 0.1350
-2.00 1.00 1.00 0.1610
0.00 1.00 -1.00 0.1950
1.00 1.00 -2.00 0.2320
0.00 -1.00 1.00 0.1750
-1.00 0.00 1.00 0.1450
0.00 -1.00 -2.00 0.1220
1.00 -3.00 -1.00 0.1970
0.00 2.00 3.00 0.1500
4.00 1.00 2.00 0.2220
0.00 -1.00 4.00 0.1030
4.00 -3.00 3.00 0.1480
0.00 3.00 1.00 0.2050

loop_
_geom_angle_atom_site_label_1
_geom_angle_atom_site_label_2
_geom_angle_atom_site_label_3
_geom_angle
O1 S1 O2 118.21(12)
O1 S1 C13 109.07(9)
O2 S1 C13 109.36(9)
O1 S1 C1 106.81(10)
O2 S1 C1 106.08(8)
C13 S1 C1 106.68(9)
C6 O3 C7 110.24(13)
O4 N1 O5 126.8(7)
O4 N1 C1 117.4(7)
O5 N1 C1 115.7(10)
O4B N1B O5B 124.4(11)
O4B N1B C1 117.5(15)
O5B N1B C1 117.1(12)
C20 O8 C21 116.31(14)
C2 C1 C12 112.70(14)
C2 C1 N1 106.8(4)
C12 C1 N1 112.5(5)
C2 C1 N1B 110.0(7)
C12 C1 N1B 100.8(9)
C2 C1 S1 108.57(13)
C12 C1 S1 113.84(12)
N1 C1 S1 101.7(4)
N1B C1 S1 110.7(10)
C3 C2 C1 113.42(14)
C3 C2 H2A 108.9
C1 C2 H2A 108.9
C3 C2 H2B 108.9
C1 C2 H2B 108.9
H2A C2 H2B 107.7
C4 C3 C2 109.07(14)
C4 C3 C10 108.47(14)
C2 C3 C10 111.37(14)
C4 C3 H3A 109.3
C2 C3 H3A 109.3
C10 C3 H3A 109.3
C5 C4 C3 120.16(15)
C5 C4 H4A 119.9
C3 C4 H4A 119.9
C4 C5 C6 125.34(16)
C4 C5 C8 126.85(15)
C6 C5 C8 106.29(14)
O6 C6 O3 121.67(17)
O6 C6 C5 130.28(19)
O3 C6 C5 108.03(14)
O3 C7 C19 107.64(15)
O3 C7 C8 102.72(14)
C19 C7 C8 116.27(16)
O3 C7 H7A 110.0
C19 C7 H7A 110.0
C8 C7 H7A 110.0
C5 C8 C7 100.55(13)
C5 C8 C9 111.99(13)
C7 C8 C9 121.62(14)
C5 C8 H8A 107.3
C7 C8 H8A 107.3
C9 C8 H8A 107.3
C20 C9 C10 112.80(13)
C20 C9 C8 111.74(13)
C10 C9 C8 111.89(12)
C20 C9 H9A 106.6
C10 C9 H9A 106.6
C8 C9 H9A 106.6
C11 C10 C9 112.36(13)
C11 C10 C3 110.60(13)
C9 C10 C3 108.54(13)
C11 C10 H10A 108.4
C9 C10 H10A 108.4
C3 C10 H10A 108.4
C12 C11 C10 111.50(13)
C12 C11 H11A 109.3
C10 C11 H11A 109.3
C12 C11 H11B 109.3
C10 C11 H11B 109.3
H11A C11 H11B 108.0
C11 C12 C1 112.77(14)
C11 C12 H12A 109.0
C1 C12 H12A 109.0
C11 C12 H12B 109.0
C1 C12 H12B 109.0
H12A C12 H12B 107.8
C14 C13 C18 122.02(18)
C14 C13 S1 118.45(14)
C18 C13 S1 119.41(15)
C15 C14 C13 118.55(18)
C15 C14 H14A 120.7
C13 C14 H14A 120.7
C16 C15 C14 120.34(19)
C16 C15 H15A 119.8
C14 C15 H15A 119.8
C15 C16 C17 120.50(19)
C15 C16 H16A 119.7
C17 C16 H16A 119.7
C18 C17 C16 120.1(2)
C18 C17 H17A 120.0
C16 C17 H17A 120.0
C17 C18 C13 118.5(2)
C17 C18 H18A 120.8
C13 C18 H18A 120.8
C7 C19 H19A 109.5
C7 C19 H19B 109.5
H19A C19 H19B 109.5
C7 C19 H19C 109.5
H19A C19 H19C 109.5
H19B C19 H19C 109.5
O7 C20 O8 124.13(16)
O7 C20 C9 124.38(16)
O8 C20 C9 111.49(13)
O8 C21 H21A 109.5
O8 C21 H21B 109.5
H21A C21 H21B 109.5
O8 C21 H21C 109.5
H21A C21 H21C 109.5
H21B C21 H21C 109.5
O9 S2 O10 119.55(9)
O9 S2 C34B 105.2(5)
O10 S2 C34B 112.2(6)
O9 S2 C34 110.6(4)
O10 S2 C34 105.0(5)
O9 S2 C22 105.73(8)
O10 S2 C22 105.82(8)
C34B S2 C22 107.6(9)
C34 S2 C22 109.9(7)
C27 O11 C28 110.82(13)
C41 O16 C42 116.6(3)
O15 C41 O16 122.9(4)
O15 C41 C30 124.3(4)
O16 C41 C30 112.1(3)
C41B O16B C42B 115.4(12)
O15B C41B O16B 118.0(16)
O15B C41B C30 127.9(18)
O16B C41B C30 108.8(13)
O16B C42B H42D 109.5
O16B C42B H42E 109.5
H42D C42B H42E 109.5
O16B C42B H42F 109.5
H42D C42B H42F 109.5
H42E C42B H42F 109.5
O12 N2 O13 124.01(16)
O12 N2 C22 119.24(16)
O13 N2 C22 116.73(15)
C23 C22 C33 113.75(14)
C23 C22 N2 107.86(13)
C33 C22 N2 108.72(14)
C23 C22 S2 113.88(12)
C33 C22 S2 108.82(12)
N2 C22 S2 103.16(11)
C22 C23 C24 112.96(13)
C22 C23 H23A 109.0
C24 C23 H23A 109.0
C22 C23 H23B 109.0
C24 C23 H23B 109.0
H23A C23 H23B 107.8
C25 C24 C31 109.17(13)
C25 C24 C23 109.27(13)
C31 C24 C23 110.70(13)
C25 C24 H24A 109.2
C31 C24 H24A 109.2
C23 C24 H24A 109.2
C26 C25 C24 119.79(15)
C26 C25 H25A 120.1
C24 C25 H25A 120.1
C25 C26 C27 125.36(16)
C25 C26 C29 126.67(15)
C27 C26 C29 107.10(14)
O14 C27 O11 121.81(17)
O14 C27 C26 130.18(17)
O11 C27 C26 108.00(15)
O11 C28 C40 106.89(15)
O11 C28 C29 103.36(13)
C40 C28 C29 116.70(15)
O11 C28 H28A 109.8
C40 C28 H28A 109.8
C29 C28 H28A 109.8
C26 C29 C28 100.98(13)
C26 C29 C30 113.15(13)
C28 C29 C30 119.99(14)
C26 C29 H29A 107.3
C28 C29 H29A 107.3
C30 C29 H29A 107.3
C41 C30 C31 111.2(3)
C41B C30 C31 107.8(14)
C41 C30 C29 109.9(5)
C41B C30 C29 113(2)
C31 C30 C29 113.68(13)
C41 C30 H30A 107.3
C41B C30 H30A 107.7
C31 C30 H30A 107.3
C29 C30 H30A 107.3
C32 C31 C24 109.62(13)
C32 C31 C30 110.28(13)
C24 C31 C30 110.79(13)
C32 C31 H31A 108.7
C24 C31 H31A 108.7
C30 C31 H31A 108.7
C31 C32 C33 111.55(14)
C31 C32 H32A 109.3
C33 C32 H32A 109.3
C31 C32 H32B 109.3
C33 C32 H32B 109.3
H32A C32 H32B 108.0
C32 C33 C22 113.69(14)
C32 C33 H33A 108.8
C22 C33 H33A 108.8
C32 C33 H33B 108.8
C22 C33 H33B 108.8
H33A C33 H33B 107.7
C35 C34 C39 121.8(5)
C35 C34 S2 119.1(6)
C39 C34 S2 119.1(6)
C34 C35 C36 118.1(5)
C34 C35 H35A 120.9
C36 C35 H35A 120.9
C37 C36 C35 120.7(5)
C37 C36 H36A 119.6
C35 C36 H36A 119.6
C36 C37 C38 121.3(5)
C36 C37 H37A 119.3
C38 C37 H37A 119.3
C37 C38 C39 119.0(5)
C37 C38 H38A 120.5
C39 C38 H38A 120.5
C34 C39 C38 119.0(5)
C34 C39 H39A 120.5
C38 C39 H39A 120.5
C35B C34B C39B 122.4(6)
C35B C34B S2 118.3(8)
C39B C34B S2 118.8(8)
C34B C35B C36B 118.0(7)
C34B C35B H35B 121.0
C36B C35B H35B 121.0
C37B C36B C35B 120.1(7)
C37B C36B H36B 119.9
C35B C36B H36B 119.9
C36B C37B C38B 121.8(6)
C36B C37B H37B 119.1
C38B C37B H37B 119.1
C37B C38B C39B 119.4(6)
C37B C38B H38B 120.3
C39B C38B H38B 120.3
C34B C39B C38B 118.2(7)
C34B C39B H39B 120.9
C38B C39B H39B 120.9
C28 C40 H40A 109.5
C28 C40 H40B 109.5
H40A C40 H40B 109.5
C28 C40 H40C 109.5
H40A C40 H40C 109.5
H40B C40 H40C 109.5

loop_
_geom_bond_atom_site_label_1
_geom_bond_atom_site_label_2
_geom_bond_distance
S1 O1 1.4214(15)
S1 O2 1.4222(16)
S1 C13 1.7638(19)
S1 C1 1.8596(19)
O3 C6 1.358(2)
O3 C7 1.480(2)
N1 O4 1.195(12)
N1 O5 1.238(12)
N1 C1 1.546(4)
N1B O4B 1.204(15)
N1B O5B 1.235(15)
N1B C1 1.553(7)
O6 C6 1.204(2)
O7 C20 1.202(2)
O8 C20 1.329(2)
O8 C21 1.445(2)
C1 C2 1.529(3)
C1 C12 1.532(3)
C2 C3 1.529(2)
C2 H2A 0.9900
C2 H2B 0.9900
C3 C4 1.504(2)
C3 C10 1.541(2)
C3 H3A 1.0000
C4 C5 1.325(3)
C4 H4A 0.9500
C5 C6 1.476(2)
C5 C8 1.495(2)
C7 C19 1.507(3)
C7 C8 1.535(2)
C7 H7A 1.0000
C8 C9 1.548(2)
C8 H8A 1.0000
C9 C20 1.510(2)
C9 C10 1.537(2)
C9 H9A 1.0000
C10 C11 1.530(2)
C10 H10A 1.0000
C11 C12 1.526(2)
C11 H11A 0.9900
C11 H11B 0.9900
C12 H12A 0.9900
C12 H12B 0.9900
C13 C14 1.382(3)
C13 C18 1.385(3)
C14 C15 1.379(3)
C14 H14A 0.9500
C15 C16 1.376(4)
C15 H15A 0.9500
C16 C17 1.386(4)
C16 H16A 0.9500
C17 C18 1.380(3)
C17 H17A 0.9500
C18 H18A 0.9500
C19 H19A 0.9800
C19 H19B 0.9800
C19 H19C 0.9800
C21 H21A 0.9800
C21 H21B 0.9800
C21 H21C 0.9800
S2 O9 1.4312(14)
S2 O10 1.4314(14)
S2 C34B 1.772(6)
S2 C34 1.778(5)
S2 C22 1.8562(17)
O11 C27 1.352(2)
O11 C28 1.476(2)
O12 N2 1.208(2)
O13 N2 1.232(2)
O14 C27 1.203(2)
O15 C41 1.202(5)
O16 C41 1.326(4)
O16 C42 1.452(4)
C41 C30 1.519(3)
C42 H42A 0.9800
C42 H42B 0.9800
C42 H42C 0.9800
O15B C41B 1.208(10)
O16B C41B 1.333(9)
O16B C42B 1.457(8)
C41B C30 1.530(8)
C42B H42D 0.9800
C42B H42E 0.9800
C42B H42F 0.9800
N2 C22 1.533(2)
C22 C23 1.524(2)
C22 C33 1.532(3)
C23 C24 1.543(2)
C23 H23A 0.9900
C23 H23B 0.9900
C24 C25 1.499(2)
C24 C31 1.540(2)
C24 H24A 1.0000
C25 C26 1.326(3)
C25 H25A 0.9500
C26 C27 1.479(2)
C26 C29 1.492(2)
C28 C40 1.506(3)
C28 C29 1.539(2)
C28 H28A 1.0000
C29 C30 1.558(2)
C29 H29A 1.0000
C30 C31 1.541(2)
C30 H30A 1.0000
C31 C32 1.529(2)
C31 H31A 1.0000
C32 C33 1.529(3)
C32 H32A 0.9900
C32 H32B 0.9900
C33 H33A 0.9900
C33 H33B 0.9900
C34 C35 1.378(6)
C34 C39 1.390(6)
C35 C36 1.390(6)
C35 H35A 0.9500
C36 C37 1.370(7)
C36 H36A 0.9500
C37 C38 1.376(7)
C37 H37A 0.9500
C38 C39 1.399(6)
C38 H38A 0.9500
C39 H39A 0.9500
C34B C35B 1.377(7)
C34B C39B 1.388(7)
C35B C36B 1.395(7)
C35B H35B 0.9500
C36B C37B 1.365(8)
C36B H36B 0.9500
C37B C38B 1.373(8)
C37B H37B 0.9500
C38B C39B 1.397(7)
C38B H38B 0.9500
C39B H39B 0.9500
C40 H40A 0.9800
C40 H40B 0.9800
C40 H40C 0.9800

loop_
_geom_torsion_atom_site_label_1
_geom_torsion_atom_site_label_2
_geom_torsion_atom_site_label_3
_geom_torsion_atom_site_label_4
_geom_torsion
O4 N1 C1 C2 -30.3(10)
O5 N1 C1 C2 147.2(11)
O4 N1 C1 C12 -154.5(9)
O5 N1 C1 C12 23.0(13)
O4 N1 C1 N1B -138(6)
O5 N1 C1 N1B 40(5)
O4 N1 C1 S1 83.4(10)
O5 N1 C1 S1 -99.1(12)
O4B N1B C1 C2 171(2)
O5B N1B C1 C2 -19.7(19)
O4B N1B C1 C12 52(3)
O5B N1B C1 C12 -138.9(16)
O4B N1B C1 N1 -112(6)
O5B N1B C1 N1 57(4)
O4B N1B C1 S1 -69(3)
O5B N1B C1 S1 100.3(17)
O1 S1 C1 C2 56.90(14)
O2 S1 C1 C2 -70.03(13)
C13 S1 C1 C2 173.44(11)
O1 S1 C1 C12 -176.69(13)
O2 S1 C1 C12 56.38(14)
C13 S1 C1 C12 -60.15(14)
O1 S1 C1 N1 -55.5(5)
O2 S1 C1 N1 177.6(5)
C13 S1 C1 N1 61.1(5)
O1 S1 C1 N1B -64.0(8)
O2 S1 C1 N1B 169.1(8)
C13 S1 C1 N1B 52.6(8)
C12 C1 C2 C3 -48.7(2)
N1 C1 C2 C3 -172.7(5)
N1B C1 C2 C3 -160.4(11)
S1 C1 C2 C3 78.39(16)
C1 C2 C3 C4 171.82(15)
C1 C2 C3 C10 52.1(2)
C2 C3 C4 C5 -151.87(17)
C10 C3 C4 C5 -30.4(2)
C3 C4 C5 C6 161.26(16)
C3 C4 C5 C8 -2.7(3)
C7 O3 C6 O6 -172.82(17)
C7 O3 C6 C5 5.76(19)
C4 C5 C6 O6 28.8(3)
C8 C5 C6 O6 -164.50(19)
C4 C5 C6 O3 -149.60(17)
C8 C5 C6 O3 17.09(19)
C6 O3 C7 C19 -148.65(17)
C6 O3 C7 C8 -25.43(18)
C4 C5 C8 C7 135.25(18)
C6 C5 C8 C7 -31.17(16)
C4 C5 C8 C9 4.7(2)
C6 C5 C8 C9 -161.74(13)
O3 C7 C8 C5 33.50(16)
C19 C7 C8 C5 150.75(17)
O3 C7 C8 C9 157.69(14)
C19 C7 C8 C9 -85.1(2)
C5 C8 C9 C20 154.84(14)
C7 C8 C9 C20 36.1(2)
C5 C8 C9 C10 27.26(18)
C7 C8 C9 C10 -91.46(18)
C20 C9 C10 C11 50.37(17)
C8 C9 C10 C11 177.38(13)
C20 C9 C10 C3 173.00(13)
C8 C9 C10 C3 -60.00(16)
C4 C3 C10 C11 -175.96(13)
C2 C3 C10 C11 -55.92(18)
C4 C3 C10 C9 60.35(17)
C2 C3 C10 C9 -179.61(13)
C9 C10 C11 C12 178.48(13)
C3 C10 C11 C12 57.01(17)
C10 C11 C12 C1 -53.97(19)
C2 C1 C12 C11 49.3(2)
N1 C1 C12 C11 170.2(4)
N1B C1 C12 C11 166.6(8)
S1 C1 C12 C11 -74.87(17)
O1 S1 C13 C14 -163.25(16)
O2 S1 C13 C14 -32.59(18)
C1 S1 C13 C14 81.72(16)
O1 S1 C13 C18 12.8(2)
O2 S1 C13 C18 143.47(17)
C1 S1 C13 C18 -102.21(18)
C18 C13 C14 C15 1.8(3)
S1 C13 C14 C15 177.75(14)
C13 C14 C15 C16 -0.5(3)
C14 C15 C16 C17 -1.5(3)
C15 C16 C17 C18 2.4(4)
C16 C17 C18 C13 -1.2(4)
C14 C13 C18 C17 -0.9(3)
S1 C13 C18 C17 -176.86(17)
C21 O8 C20 O7 -0.2(3)
C21 O8 C20 C9 179.27(16)
C10 C9 C20 O7 -130.82(18)
C8 C9 C20 O7 102.09(19)
C10 C9 C20 O8 49.76(18)
C8 C9 C20 O8 -77.33(16)
C42 O16 C41 O15 -6.2(15)
C42 O16 C41 C30 -177.1(6)
C42B O16B C41B O15B 28(5)
C42B O16B C41B C30 -176(2)
O12 N2 C22 C23 136.61(17)
O13 N2 C22 C23 -45.01(19)
O12 N2 C22 C33 12.8(2)
O13 N2 C22 C33 -168.79(15)
O12 N2 C22 S2 -102.58(17)
O13 N2 C22 S2 75.80(16)
O9 S2 C22 C23 163.52(12)
O10 S2 C22 C23 -68.72(14)
C34B S2 C22 C23 51.4(5)
C34 S2 C22 C23 44.1(4)
O9 S2 C22 C33 -68.43(13)
O10 S2 C22 C33 59.33(13)
C34B S2 C22 C33 179.5(5)
C34 S2 C22 C33 172.2(4)
O9 S2 C22 N2 46.91(13)
O10 S2 C22 N2 174.67(11)
C34B S2 C22 N2 -65.2(5)
C34 S2 C22 N2 -72.5(4)
C33 C22 C23 C24 -46.53(19)
N2 C22 C23 C24 -167.22(13)
S2 C22 C23 C24 78.94(15)
C22 C23 C24 C25 173.97(13)
C22 C23 C24 C31 53.70(18)
C31 C24 C25 C26 -34.1(2)
C23 C24 C25 C26 -155.28(16)
C24 C25 C26 C27 166.00(16)
C24 C25 C26 C29 -1.9(3)
C28 O11 C27 O14 -173.59(17)
C28 O11 C27 C26 5.98(19)
C25 C26 C27 O14 24.4(3)
C29 C26 C27 O14 -165.7(2)
C25 C26 C27 O11 -155.14(17)
C29 C26 C27 O11 14.74(18)
C27 O11 C28 C40 -147.12(16)
C27 O11 C28 C29 -23.42(18)
C25 C26 C29 C28 142.07(17)
C27 C26 C29 C28 -27.64(16)
C25 C26 C29 C30 12.5(2)
C27 C26 C29 C30 -157.19(13)
O11 C28 C29 C26 30.14(16)
C40 C28 C29 C26 147.13(16)
O11 C28 C29 C30 155.20(13)
C40 C28 C29 C30 -87.8(2)
O15 C41 C30 C41B 65(23)
O16 C41 C30 C41B -125(24)
O15 C41 C30 C31 45.2(13)
O16 C41 C30 C31 -144.1(7)
O15 C41 C30 C29 -81.6(12)
O16 C41 C30 C29 89.1(8)
O15B C41B C30 C41 -138(28)
O16B C41B C30 C41 69(21)
O15B C41B C30 C31 23(5)
O16B C41B C30 C31 -130(2)
O15B C41B C30 C29 -103(5)
O16B C41B C30 C29 103(3)
C26 C29 C30 C41 139.7(2)
C28 C29 C30 C41 20.6(3)
C26 C29 C30 C41B 137.6(8)
C28 C29 C30 C41B 18.5(8)
C26 C29 C30 C31 14.37(18)
C28 C29 C30 C31 -104.70(17)
C25 C24 C31 C32 -179.63(14)
C23 C24 C31 C32 -59.30(17)
C25 C24 C31 C30 58.44(17)
C23 C24 C31 C30 178.77(13)
C41 C30 C31 C32 64.7(4)
C41B C30 C31 C32 63.5(17)
C29 C30 C31 C32 -170.68(14)
C41 C30 C31 C24 -173.8(4)
C41B C30 C31 C24 -175.0(17)
C29 C30 C31 C24 -49.13(17)
C24 C31 C32 C33 58.42(19)
C30 C31 C32 C33 -179.35(14)
C31 C32 C33 C22 -51.7(2)
C23 C22 C33 C32 45.6(2)
N2 C22 C33 C32 165.75(14)
S2 C22 C33 C32 -82.57(16)
O9 S2 C34 C35 158.9(13)
O10 S2 C34 C35 28.7(16)
C34B S2 C34 C35 -158(13)
C22 S2 C34 C35 -84.7(15)
O9 S2 C34 C39 -20.8(16)
O10 S2 C34 C39 -151.1(13)
C34B S2 C34 C39 23(11)
C22 S2 C34 C39 95.5(14)
C39 C34 C35 C36 1(2)
S2 C34 C35 C36 -178.6(13)
C34 C35 C36 C37 0.2(18)
C35 C36 C37 C38 -1.5(14)
C36 C37 C38 C39 1.4(13)
C35 C34 C39 C38 -1(2)
S2 C34 C39 C38 178.5(11)
C37 C38 C39 C34 0.0(16)
O9 S2 C34B C35B 157.0(18)
O10 S2 C34B C35B 25(2)
C34 S2 C34B C35B 19(11)
C22 S2 C34B C35B -90.5(19)
O9 S2 C34B C39B -16(2)
O10 S2 C34B C39B -147.1(15)
C34 S2 C34B C39B -154(14)
C22 S2 C34B C39B 96.9(18)
C39B C34B C35B C36B -1(3)
S2 C34B C35B C36B -173.0(17)
C34B C35B C36B C37B -1(3)
C35B C36B C37B C38B 2.6(19)
C36B C37B C38B C39B -1.8(16)
C35B C34B C39B C38B 1(3)
S2 C34B C39B C38B 173.7(14)
C37B C38B C39B C34B -0.2(19)
